data_4131285
loop_
_publ_author_name
'de Orbe, M. Elena'
'Amen\'os, Laura'
'Kirillova, Mariia S.'
'Wang, Yahui'
'L\'opez-Carrillo, Ver\'onica'
'Maseras, Feliu'
'Echavarren, Antonio M.'

_publ_section_title
;
 Cyclobutene vs 1,3-Diene Formation in the Gold-Catalyzed Reaction of
 Alkynes with Alkenes: The Complete Mechanistic Picture.
;
_journal_issue 30
_journal_name_full 'Journal of the American Chemical Society'
_journal_page_first 10302
_journal_page_last 10311
_journal_paper_doi 10.1021/jacs.7b03005
_journal_volume 139
_journal_year 2017
_chemical_formula_sum 'C34 H30 O'
_chemical_formula_weight 454.58
_space_group_IT_number 15
_space_group_name_Hall '-C 2yc'
_space_group_name_H-M_alt 'C 1 2/c 1'
_symmetry_cell_setting monoclinic
_symmetry_space_group_name_H-M 'C 1 2/c 1'
_atom_sites_solution_hydrogens geom
_audit_creation_method SHELXL-2014
_cell_angle_alpha 90
_cell_angle_beta 119.147(3)
_cell_angle_gamma 90
_cell_formula_units_Z 8
_cell_length_a 24.623(2)
_cell_length_b 15.4246(14)
_cell_length_c 15.0059(14)
_cell_measurement_reflns_used 6731
_cell_measurement_temperature 100(2)
_cell_measurement_theta_max 29.63
_cell_measurement_theta_min 2.64
_cell_volume 4977.6(8)
_computing_cell_refinement 'Bruker APEX2 v2011.4-0'
_computing_data_collection 'Bruker APEX2 v2011.4-0'
_computing_data_reduction 'Bruker SAINT V7.60A'
_computing_molecular_graphics 'Bruker SHELXTL'
_computing_publication_material 'Bruker SHELXTL'
_computing_structure_refinement 'SHELXL-2014 (Sheldrick, 2014)'
_computing_structure_solution Sir2011
_diffrn_ambient_temperature 100(2)
_diffrn_detector_area_resol_mean 512
_diffrn_detector_type '4K CCD area detector APEX II'
_diffrn_measured_fraction_theta_full 1.000
_diffrn_measured_fraction_theta_max 0.997
_diffrn_measurement_device_type 'APEX DUO Kappa 4-axis goniometer'
_diffrn_measurement_method
;
 Fullsphere data collection, phi and omega scans
;
_diffrn_measurement_specimen_support 'magnetic support with MicroMount'
_diffrn_radiation_monochromator 'Quazar MX Multilayer Optics'
_diffrn_radiation_type MoK\a
_diffrn_radiation_wavelength 0.71073
_diffrn_reflns_av_R_equivalents 0.0359
_diffrn_reflns_av_unetI/netI 0.0432
_diffrn_reflns_Laue_measured_fraction_full 1.000
_diffrn_reflns_Laue_measured_fraction_max 0.997
_diffrn_reflns_limit_h_max 34
_diffrn_reflns_limit_h_min -29
_diffrn_reflns_limit_k_max 16
_diffrn_reflns_limit_k_min -21
_diffrn_reflns_limit_l_max 16
_diffrn_reflns_limit_l_min -20
_diffrn_reflns_number 24823
_diffrn_reflns_point_group_measured_fraction_full 1.000
_diffrn_reflns_point_group_measured_fraction_max 0.997
_diffrn_reflns_theta_full 25.242
_diffrn_reflns_theta_max 29.758
_diffrn_reflns_theta_min 1.625
_diffrn_source 'Microfocus source E025 IuS'
_diffrn_source_current 0.6
_diffrn_source_power 50
_diffrn_source_size '0.2 mm x 0.2 mm fine focus'
_diffrn_source_type 'Bruker APEX DUO'
_exptl_absorpt_coefficient_mu 0.071
_exptl_absorpt_correction_T_max 0.997
_exptl_absorpt_correction_T_min 0.924
_exptl_absorpt_correction_type empirical
_exptl_absorpt_process_details
; 
 SADABS Version 2008/1 Bruker-Nonius
 Blessing, Acta Cryst. (1995) A51 33-38
;
_exptl_crystal_colour colourless
_exptl_crystal_density_diffrn 1.213
_exptl_crystal_description plate
_exptl_crystal_F_000 1936
_exptl_crystal_size_max 0.40
_exptl_crystal_size_mid 0.40
_exptl_crystal_size_min 0.04
_refine_diff_density_max 0.399
_refine_diff_density_min -0.248
_refine_diff_density_rms 0.053
_refine_ls_extinction_method none
_refine_ls_goodness_of_fit_ref 1.023
_refine_ls_hydrogen_treatment constr
_refine_ls_matrix_type full
_refine_ls_number_parameters 318
_refine_ls_number_reflns 7094
_refine_ls_number_restraints 0
_refine_ls_restrained_S_all 1.023
_refine_ls_R_factor_all 0.0728
_refine_ls_R_factor_gt 0.0488
_refine_ls_shift/su_max 0.000
_refine_ls_shift/su_mean 0.000
_refine_ls_structure_factor_coef Fsqd
_refine_ls_weighting_details 'w=1/[\s^2^(Fo^2^)+(0.0548P)^2^+4.2487P] where P=(Fo^2^+2Fc^2^)/3'
_refine_ls_weighting_scheme calc
_refine_ls_wR_factor_gt 0.1144
_refine_ls_wR_factor_ref 0.1285
_reflns_Friedel_coverage 0.000
_reflns_number_gt 5271
_reflns_number_total 7094
_reflns_threshold_expression 'I > 2\s(I)'
_cod_data_source_file ja7b03005_si_007.cif
_cod_data_source_block mo_KMSM41_0m
_cod_depositor_comments
;
The following automatic conversions were performed:

data item '_symmetry_cell_setting' value 'Monoclinic' was changed to
'monoclinic' in accordance with the
/home/saulius/struct/COD-crude-data/automatic-downloads/DataCite-retrospective/ACS/depositions/lib/dictionaries/cif_core.dic
dictionary named 'cif_core.dic' version 2.4.2 last updated on
2011-04-26.

Automatic conversion script
Id: cif_fix_values 6909 2019-04-08 15:41:33Z antanas 
;
_cod_original_cell_volume 4977.5(8)
_cod_original_sg_symbol_H-M C2/c
_cod_database_code 4131285
_shelx_space_group_comment
;
The symmetry employed for this shelxl refinement is uniquely defined
by the following loop, which should always be used as a source of
symmetry information in preference to the above space-group names.
They are only intended as comments.
;
_shelx_estimated_absorpt_t_min 0.972
_shelx_estimated_absorpt_t_max 0.997
_shelxl_version_number 2014-3

loop_
_space_group_symop_operation_xyz
'x, y, z'
'-x, y, -z+1/2'
'x+1/2, y+1/2, z'
'-x+1/2, y+1/2, -z+1/2'
'-x, -y, -z'
'x, -y, z-1/2'
'-x+1/2, -y+1/2, -z'
'x+1/2, -y+1/2, z-1/2'

loop_
_atom_site_label
_atom_site_type_symbol
_atom_site_fract_x
_atom_site_fract_y
_atom_site_fract_z
_atom_site_U_iso_or_equiv
_atom_site_adp_type
_atom_site_occupancy
_atom_site_site_symmetry_order
_atom_site_calc_flag
_atom_site_refinement_flags_posn
_atom_site_refinement_flags_adp
O1 O 0.05647(4) 0.36797(6) 0.21418(7) 0.0194(2) Uani 1 1 d . .
C1 C 0.27599(6) 0.31556(8) 0.32198(10) 0.0140(2) Uani 1 1 d . .
C2 C 0.28976(6) 0.30680(9) 0.24284(10) 0.0170(3) Uani 1 1 d . .
H2 H 0.2710 0.3448 0.1859 0.020 Uiso 1 1 calc R U
C3 C 0.33081(6) 0.24289(9) 0.24600(11) 0.0184(3) Uani 1 1 d . .
H3 H 0.3395 0.2380 0.1910 0.022 Uiso 1 1 calc R U
C4 C 0.35933(6) 0.18617(8) 0.32851(10) 0.0174(3) Uani 1 1 d . .
C5 C 0.34506(6) 0.19468(9) 0.40724(10) 0.0186(3) Uani 1 1 d . .
H5 H 0.3637 0.1565 0.4640 0.022 Uiso 1 1 calc R U
C6 C 0.30398(6) 0.25822(8) 0.40406(10) 0.0170(3) Uani 1 1 d . .
H6 H 0.2949 0.2626 0.4586 0.020 Uiso 1 1 calc R U
C7 C 0.40455(7) 0.11788(9) 0.33281(12) 0.0233(3) Uani 1 1 d . .
H7A H 0.4022 0.1132 0.2659 0.035 Uiso 1 1 calc R U
H7B H 0.3939 0.0619 0.3512 0.035 Uiso 1 1 calc R U
H7C H 0.4469 0.1342 0.3841 0.035 Uiso 1 1 calc R U
C8 C 0.23004(6) 0.38290(8) 0.31557(9) 0.0131(2) Uani 1 1 d . .
C9 C 0.16343(6) 0.35713(8) 0.25235(9) 0.0137(2) Uani 1 1 d . .
H9 H 0.1524 0.3183 0.1970 0.016 Uiso 1 1 calc R U
C10 C 0.11854(6) 0.38673(8) 0.27082(9) 0.0138(2) Uani 1 1 d . .
C11 C 0.13135(6) 0.44228(8) 0.35873(9) 0.0135(2) Uani 1 1 d . .
C12 C 0.08338(6) 0.47107(9) 0.37596(10) 0.0165(3) Uani 1 1 d . .
H12 H 0.0416 0.4557 0.3296 0.020 Uiso 1 1 calc R U
C13 C 0.09640(6) 0.52202(9) 0.46036(10) 0.0194(3) Uani 1 1 d . .
H13 H 0.0635 0.5423 0.4710 0.023 Uiso 1 1 calc R U
C14 C 0.15768(6) 0.54330(9) 0.52932(10) 0.0200(3) Uani 1 1 d . .
H14 H 0.1667 0.5777 0.5874 0.024 Uiso 1 1 calc R U
C15 C 0.20558(6) 0.51435(9) 0.51344(10) 0.0175(3) Uani 1 1 d . .
H15 H 0.2473 0.5285 0.5615 0.021 Uiso 1 1 calc R U
C16 C 0.19339(6) 0.46476(8) 0.42784(9) 0.0134(2) Uani 1 1 d . .
C17 C 0.24448(6) 0.43991(8) 0.40806(10) 0.0139(2) Uani 1 1 d . .
H17 H 0.2859 0.4305 0.4698 0.017 Uiso 1 1 calc R U
C18 C 0.24555(6) 0.47857(8) 0.31595(9) 0.0134(2) Uani 1 1 d . .
H18 H 0.2089 0.5160 0.2724 0.016 Uiso 1 1 calc R U
C19 C 0.30583(6) 0.51189(8) 0.32911(9) 0.0140(2) Uani 1 1 d . .
H19 H 0.3420 0.4714 0.3625 0.017 Uiso 1 1 calc R U
C20 C 0.30653(6) 0.57320(8) 0.25185(10) 0.0139(2) Uani 1 1 d . .
H20 H 0.2639 0.5884 0.1963 0.017 Uiso 1 1 calc R U
C21 C 0.31997(6) 0.60750(8) 0.35662(10) 0.0143(2) Uani 1 1 d . .
H21 H 0.2841 0.6398 0.3544 0.017 Uiso 1 1 calc R U
C22 C 0.38129(6) 0.63789(8) 0.43907(10) 0.0149(3) Uani 1 1 d . .
C23 C 0.38209(7) 0.70630(9) 0.50124(10) 0.0192(3) Uani 1 1 d . .
H23 H 0.3441 0.7333 0.4873 0.023 Uiso 1 1 calc R U
C24 C 0.43758(7) 0.73542(9) 0.58307(11) 0.0243(3) Uani 1 1 d . .
H24 H 0.4371 0.7815 0.6246 0.029 Uiso 1 1 calc R U
C25 C 0.49353(7) 0.69715(9) 0.60394(11) 0.0236(3) Uani 1 1 d . .
H25 H 0.5314 0.7162 0.6603 0.028 Uiso 1 1 calc R U
C26 C 0.49366(6) 0.63071(9) 0.54162(11) 0.0210(3) Uani 1 1 d . .
H26 H 0.5319 0.6052 0.5546 0.025 Uiso 1 1 calc R U
C27 C 0.43833(6) 0.60115(9) 0.46037(10) 0.0170(3) Uani 1 1 d . .
H27 H 0.4392 0.5554 0.4187 0.020 Uiso 1 1 calc R U
C28 C 0.35314(6) 0.56944(8) 0.21564(9) 0.0146(2) Uani 1 1 d . .
C29 C 0.36727(6) 0.64488(9) 0.17982(10) 0.0195(3) Uani 1 1 d . .
H29 H 0.3488 0.6982 0.1823 0.023 Uiso 1 1 calc R U
C30 C 0.40796(7) 0.64303(10) 0.14056(11) 0.0239(3) Uani 1 1 d . .
H30 H 0.4177 0.6950 0.1174 0.029 Uiso 1 1 calc R U
C31 C 0.43446(7) 0.56508(10) 0.13515(11) 0.0253(3) Uani 1 1 d . .
H31 H 0.4623 0.5636 0.1082 0.030 Uiso 1 1 calc R U
C32 C 0.42026(7) 0.48959(10) 0.16915(11) 0.0234(3) Uani 1 1 d . .
H32 H 0.4379 0.4361 0.1647 0.028 Uiso 1 1 calc R U
C33 C 0.38023(6) 0.49169(9) 0.20981(10) 0.0183(3) Uani 1 1 d . .
H33 H 0.3712 0.4397 0.2339 0.022 Uiso 1 1 calc R U
C34 C 0.03732(6) 0.31491(10) 0.12606(10) 0.0218(3) Uani 1 1 d . .
H34A H 0.0513 0.3410 0.0812 0.033 Uiso 1 1 calc R U
H34B H -0.0081 0.3103 0.0895 0.033 Uiso 1 1 calc R U
H34C H 0.0556 0.2570 0.1469 0.033 Uiso 1 1 calc R U

loop_
_atom_site_aniso_label
_atom_site_aniso_U_11
_atom_site_aniso_U_22
_atom_site_aniso_U_33
_atom_site_aniso_U_23
_atom_site_aniso_U_13
_atom_site_aniso_U_12
O1 0.0118(4) 0.0249(5) 0.0196(5) -0.0080(4) 0.0061(4) -0.0023(4)
C1 0.0107(6) 0.0135(6) 0.0165(6) -0.0023(5) 0.0056(5) -0.0018(4)
C2 0.0162(6) 0.0175(6) 0.0179(6) 0.0022(5) 0.0088(5) 0.0007(5)
C3 0.0180(6) 0.0197(6) 0.0214(6) -0.0030(5) 0.0125(5) -0.0008(5)
C4 0.0125(6) 0.0138(6) 0.0242(7) -0.0042(5) 0.0076(5) -0.0020(5)
C5 0.0167(6) 0.0162(6) 0.0204(6) 0.0014(5) 0.0070(5) 0.0017(5)
C6 0.0165(6) 0.0175(6) 0.0178(6) 0.0006(5) 0.0090(5) 0.0009(5)
C7 0.0191(7) 0.0177(6) 0.0333(8) -0.0035(6) 0.0129(6) 0.0018(5)
C8 0.0125(6) 0.0137(5) 0.0134(5) 0.0000(5) 0.0066(5) 0.0001(4)
C9 0.0137(6) 0.0136(6) 0.0126(5) -0.0008(5) 0.0054(5) -0.0012(5)
C10 0.0114(6) 0.0146(6) 0.0133(6) 0.0004(5) 0.0045(5) -0.0012(4)
C11 0.0136(6) 0.0140(6) 0.0131(5) 0.0014(5) 0.0066(5) 0.0006(5)
C12 0.0130(6) 0.0190(6) 0.0164(6) 0.0005(5) 0.0064(5) 0.0011(5)
C13 0.0194(7) 0.0219(6) 0.0201(6) 0.0007(5) 0.0123(5) 0.0040(5)
C14 0.0222(7) 0.0215(7) 0.0159(6) -0.0038(5) 0.0091(5) 0.0011(5)
C15 0.0158(6) 0.0202(6) 0.0137(6) -0.0008(5) 0.0049(5) 0.0005(5)
C16 0.0137(6) 0.0130(5) 0.0139(6) 0.0020(5) 0.0070(5) 0.0010(4)
C17 0.0116(6) 0.0154(6) 0.0138(6) -0.0009(5) 0.0055(5) -0.0001(4)
C18 0.0118(6) 0.0134(6) 0.0143(6) 0.0007(5) 0.0059(5) 0.0003(4)
C19 0.0112(6) 0.0144(6) 0.0160(6) -0.0001(5) 0.0065(5) -0.0002(4)
C20 0.0126(6) 0.0145(6) 0.0143(6) 0.0000(5) 0.0064(5) 0.0000(4)
C21 0.0137(6) 0.0136(5) 0.0163(6) -0.0003(5) 0.0079(5) 0.0000(5)
C22 0.0164(6) 0.0139(6) 0.0155(6) 0.0009(5) 0.0087(5) -0.0027(5)
C23 0.0218(7) 0.0159(6) 0.0220(7) -0.0008(5) 0.0122(6) -0.0006(5)
C24 0.0313(8) 0.0183(6) 0.0233(7) -0.0050(6) 0.0133(6) -0.0056(6)
C25 0.0220(7) 0.0252(7) 0.0187(6) 0.0000(6) 0.0061(6) -0.0099(6)
C26 0.0167(6) 0.0246(7) 0.0217(7) 0.0043(5) 0.0094(5) -0.0018(5)
C27 0.0169(6) 0.0171(6) 0.0180(6) 0.0003(5) 0.0093(5) -0.0014(5)
C28 0.0129(6) 0.0169(6) 0.0128(5) -0.0021(5) 0.0052(5) -0.0018(5)
C29 0.0204(7) 0.0182(6) 0.0193(6) 0.0007(5) 0.0091(5) -0.0009(5)
C30 0.0240(7) 0.0268(7) 0.0224(7) 0.0039(6) 0.0125(6) -0.0047(6)
C31 0.0216(7) 0.0377(8) 0.0217(7) -0.0025(6) 0.0146(6) -0.0020(6)
C32 0.0206(7) 0.0255(7) 0.0266(7) -0.0056(6) 0.0135(6) 0.0014(6)
C33 0.0172(6) 0.0173(6) 0.0211(6) -0.0017(5) 0.0099(5) -0.0008(5)
C34 0.0156(6) 0.0267(7) 0.0187(6) -0.0089(6) 0.0048(5) -0.0031(5)

loop_
_atom_type_symbol
_atom_type_description
_atom_type_scat_dispersion_real
_atom_type_scat_dispersion_imag
_atom_type_scat_source
C C 0.0033 0.0016 'International Tables Vol C Tables 4.2.6.8 and 6.1.1.4'
H H 0.0000 0.0000 'International Tables Vol C Tables 4.2.6.8 and 6.1.1.4'
O O 0.0106 0.0060 'International Tables Vol C Tables 4.2.6.8 and 6.1.1.4'

loop_
_geom_angle_atom_site_label_1
_geom_angle_atom_site_label_2
_geom_angle_atom_site_label_3
_geom_angle
C10 O1 C34 117.50(10)
C2 C1 C6 118.09(12)
C2 C1 C8 120.07(11)
C6 C1 C8 121.79(12)
C1 C2 C3 120.87(12)
C4 C3 C2 121.08(13)
C5 C4 C3 117.90(12)
C5 C4 C7 120.96(13)
C3 C4 C7 121.14(13)
C6 C5 C4 121.08(13)
C5 C6 C1 120.97(13)
C9 C8 C1 114.57(10)
C9 C8 C18 117.11(10)
C1 C8 C18 119.28(10)
C9 C8 C17 115.26(10)
C1 C8 C17 120.21(10)
C18 C8 C17 59.56(8)
C10 C9 C8 122.51(11)
C9 C10 O1 125.56(12)
C9 C10 C11 122.94(11)
O1 C10 C11 111.48(11)
C12 C11 C16 119.74(12)
C12 C11 C10 121.24(11)
C16 C11 C10 119.00(11)
C13 C12 C11 120.50(12)
C12 C13 C14 119.80(13)
C15 C14 C13 120.12(13)
C14 C15 C16 121.00(12)
C15 C16 C11 118.82(12)
C15 C16 C17 120.31(11)
C11 C16 C17 120.81(11)
C16 C17 C18 118.39(11)
C16 C17 C8 119.13(11)
C18 C17 C8 59.97(8)
C19 C18 C17 118.23(10)
C19 C18 C8 124.49(11)
C17 C18 C8 60.47(8)
C18 C19 C20 119.99(11)
C18 C19 C21 116.78(11)
C20 C19 C21 60.89(8)
C28 C20 C19 123.84(11)
C28 C20 C21 124.52(11)
C19 C20 C21 60.28(8)
C22 C21 C19 122.37(11)
C22 C21 C20 125.88(11)
C19 C21 C20 58.83(8)
C27 C22 C23 117.74(12)
C27 C22 C21 124.18(12)
C23 C22 C21 118.06(12)
C24 C23 C22 121.25(13)
C25 C24 C23 120.09(13)
C24 C25 C26 119.33(13)
C25 C26 C27 120.68(13)
C26 C27 C22 120.87(13)
C29 C28 C33 118.42(12)
C29 C28 C20 119.26(12)
C33 C28 C20 122.18(12)
C30 C29 C28 120.90(13)
C29 C30 C31 119.95(13)
C32 C31 C30 119.80(13)
C31 C32 C33 120.22(13)
C32 C33 C28 120.70(13)

loop_
_geom_bond_atom_site_label_1
_geom_bond_atom_site_label_2
_geom_bond_distance
O1 C10 1.3700(15)
O1 C34 1.4260(16)
C1 C2 1.3912(18)
C1 C6 1.3956(18)
C1 C8 1.5041(17)
C2 C3 1.3961(18)
C3 C4 1.3944(19)
C4 C5 1.393(2)
C4 C7 1.5111(18)
C5 C6 1.3924(18)
C8 C9 1.4940(17)
C8 C18 1.5236(17)
C8 C17 1.5313(17)
C9 C10 1.3437(18)
C10 C11 1.4725(17)
C11 C12 1.3989(18)
C11 C16 1.4093(17)
C12 C13 1.3889(18)
C13 C14 1.3907(19)
C14 C15 1.3859(19)
C15 C16 1.3962(18)
C16 C17 1.4768(18)
C17 C18 1.5175(17)
C18 C19 1.4902(17)
C19 C20 1.5027(17)
C19 C21 1.5252(17)
C20 C28 1.4908(18)
C20 C21 1.5345(18)
C21 C22 1.4869(17)
C22 C27 1.3995(18)
C22 C23 1.4022(18)
C23 C24 1.394(2)
C24 C25 1.387(2)
C25 C26 1.388(2)
C26 C27 1.3902(19)
C28 C29 1.3951(18)
C28 C33 1.3956(18)
C29 C30 1.388(2)
C30 C31 1.389(2)
C31 C32 1.383(2)
C32 C33 1.389(2)

loop_
_geom_torsion_atom_site_label_1
_geom_torsion_atom_site_label_2
_geom_torsion_atom_site_label_3
_geom_torsion_atom_site_label_4
_geom_torsion
C6 C1 C2 C3 -0.53(19)
C8 C1 C2 C3 -177.99(12)
C1 C2 C3 C4 -0.2(2)
C2 C3 C4 C5 0.66(19)
C2 C3 C4 C7 -179.03(12)
C3 C4 C5 C6 -0.5(2)
C7 C4 C5 C6 179.22(12)
C4 C5 C6 C1 -0.2(2)
C2 C1 C6 C5 0.72(19)
C8 C1 C6 C5 178.13(12)
C2 C1 C8 C9 80.66(15)
C6 C1 C8 C9 -96.71(14)
C2 C1 C8 C18 -65.53(16)
C6 C1 C8 C18 117.10(14)
C2 C1 C8 C17 -135.32(13)
C6 C1 C8 C17 47.32(17)
C1 C8 C9 C10 150.39(12)
C18 C8 C9 C10 -62.65(16)
C17 C8 C9 C10 4.54(17)
C8 C9 C10 O1 177.85(11)
C8 C9 C10 C11 -4.25(19)
C34 O1 C10 C9 -2.25(19)
C34 O1 C10 C11 179.64(11)
C9 C10 C11 C12 -179.33(12)
O1 C10 C11 C12 -1.16(17)
C9 C10 C11 C16 -0.94(19)
O1 C10 C11 C16 177.22(11)
C16 C11 C12 C13 0.35(19)
C10 C11 C12 C13 178.72(12)
C11 C12 C13 C14 -1.2(2)
C12 C13 C14 C15 0.5(2)
C13 C14 C15 C16 1.0(2)
C14 C15 C16 C11 -1.79(19)
C14 C15 C16 C17 175.46(12)
C12 C11 C16 C15 1.12(18)
C10 C11 C16 C15 -177.29(11)
C12 C11 C16 C17 -176.12(11)
C10 C11 C16 C17 5.47(18)
C15 C16 C17 C18 -112.56(14)
C11 C16 C17 C18 64.63(16)
C15 C16 C17 C8 177.93(11)
C11 C16 C17 C8 -4.87(18)
C9 C8 C17 C16 -0.03(16)
C1 C8 C17 C16 -143.82(12)
C18 C8 C17 C16 107.85(12)
C9 C8 C17 C18 -107.89(12)
C1 C8 C17 C18 108.32(13)
C16 C17 C18 C19 135.18(12)
C8 C17 C18 C19 -115.75(12)
C16 C17 C18 C8 -109.06(12)
C9 C8 C18 C19 -149.52(12)
C1 C8 C18 C19 -4.17(18)
C17 C8 C18 C19 105.69(13)
C9 C8 C18 C17 104.79(12)
C1 C8 C18 C17 -109.86(13)
C17 C18 C19 C20 -161.95(11)
C8 C18 C19 C20 126.10(13)
C17 C18 C19 C21 -91.69(14)
C8 C18 C19 C21 -163.64(11)
C18 C19 C20 C28 -140.33(12)
C21 C19 C20 C28 113.76(13)
C18 C19 C20 C21 105.91(13)
C18 C19 C21 C22 133.61(12)
C20 C19 C21 C22 -115.31(13)
C18 C19 C21 C20 -111.09(12)
C28 C20 C21 C22 -3.12(19)
C19 C20 C21 C22 109.56(14)
C28 C20 C21 C19 -112.68(14)
C19 C21 C22 C27 36.83(19)
C20 C21 C22 C27 -35.84(19)
C19 C21 C22 C23 -141.50(13)
C20 C21 C22 C23 145.83(13)
C27 C22 C23 C24 -1.57(19)
C21 C22 C23 C24 176.86(12)
C22 C23 C24 C25 0.5(2)
C23 C24 C25 C26 1.0(2)
C24 C25 C26 C27 -1.4(2)
C25 C26 C27 C22 0.4(2)
C23 C22 C27 C26 1.12(19)
C21 C22 C27 C26 -177.21(12)
C19 C20 C28 C29 -153.54(12)
C21 C20 C28 C29 -78.81(16)
C19 C20 C28 C33 30.88(19)
C21 C20 C28 C33 105.61(15)
C33 C28 C29 C30 -0.9(2)
C20 C28 C29 C30 -176.61(12)
C28 C29 C30 C31 1.0(2)
C29 C30 C31 C32 -0.1(2)
C30 C31 C32 C33 -0.8(2)
C31 C32 C33 C28 0.9(2)
C29 C28 C33 C32 -0.1(2)
C20 C28 C33 C32 175.54(12)
